data_1536907
loop_
_publ_author_name
'Fickenscher, T.'
'Hoffmann, R.D.'
'Kraft, R.'
'Poettgen, R.'

_publ_section_title
;
 Syntheses and Crystal Structures of LaRhMg, CeRhMg, PrRhMg, and NdRhMg
;
_journal_name_full 'Zeitschrift fuer Anorganische und Allgemeine Chemie'
_journal_page_first 667
_journal_page_last 672
_journal_volume 628
_journal_year 2002
_chemical_formula_sum 'Mg Pr Rh'
_chemical_name_systematic 'Pr Rh Mg'
_space_group_IT_number 62
_symmetry_space_group_name_Hall '-P 2ac 2n'
_symmetry_space_group_name_H-M 'P n m a'
_cell_angle_alpha 90
_cell_angle_beta 90
_cell_angle_gamma 90
_cell_formula_units_Z 4
_cell_length_a 7.2162
_cell_length_b 4.1598
_cell_length_c 8.6947
_cell_volume 260.997
_citation_journal_id_ASTM ZAACAB
_cod_data_source_file Fickenscher_ZAACAB_2002_384.cif
_cod_data_source_block Mg1Pr1Rh1
_cod_original_cell_volume 260.9971
_cod_original_formula_sum 'Mg1 Pr1 Rh1'
_cod_database_code 1536907

loop_
_symmetry_equiv_pos_as_xyz
x,y,z
-x+1/2,-y,z+1/2
x+1/2,-y+1/2,-z+1/2
-x,y+1/2,-z
-x,-y,-z
x-1/2,y,-z-1/2
-x-1/2,y-1/2,z-1/2
x,-y-1/2,z

loop_
_atom_site_label
_atom_site_type_symbol
_atom_site_fract_x
_atom_site_fract_y
_atom_site_fract_z
_atom_site_occupancy
_atom_site_U_iso_or_equiv
Rh1 Rh 0.2516 0.25 0.3715 1 0.0
Mg1 Mg 0.1349 0.25 0.0564 1 0.0
Pr1 Pr 0.0366 0.25 0.6788 1 0.0
